data_4333591
loop_
_publ_author_name
'Stacey Lindsay'
'Siu K. Lo'
'Oliver R. Maguire'
'Eckhard Bill'
'Michael R. Probert'
'Stephen Sproules'
'Corinna R. Hess'

_publ_section_title
;
 Syntheses and Electronic Structure of Bimetallic Complexes Containing a
 Flexible Redox-Active Bridging Ligand
;
_journal_name_full 'Inorganic Chemistry'
_journal_page_first 898
_journal_page_last 909
_journal_paper_doi 10.1021/ic302087f
_journal_volume 52
_journal_year 2013
_chemical_formula_moiety 'C50 H42 F6 Fe2 N10 O6 S2, 2(C F3 O3 S), 2(C2 H3 N)'
_chemical_formula_sum 'C56 H48 F12 Fe2 N12 O12 S4'
_chemical_formula_weight 1549.00
_chemical_name_systematic
;
 ? 
;
_space_group_crystal_system triclinic
_space_group_IT_number 2
_space_group_name_Hall '-P 1'
_space_group_name_H-M_alt 'P -1'
_symmetry_space_group_name_Hall '-P 1'
_symmetry_space_group_name_H-M 'P -1'
_atom_sites_solution_hydrogens geom
_atom_sites_solution_primary dual
_atom_sites_solution_secondary difmap
_cell_angle_alpha 69.606(4)
_cell_angle_beta 86.687(5)
_cell_angle_gamma 76.892(4)
_cell_formula_units_Z 1
_cell_length_a 8.9929(11)
_cell_length_b 12.9736(18)
_cell_length_c 14.7541(16)
_cell_measurement_reflns_used 9940
_cell_measurement_temperature 120
_cell_measurement_theta_max 30.61
_cell_measurement_theta_min 2.57
_cell_volume 1571.0(3)
_computing_cell_refinement 'SAINT V8.27B (Bruker, 2011)'
_computing_data_collection 'SMART v5.625 (Bruker, 2001)'
_computing_data_reduction 'SAINT V8.27B (Bruker, 2011)'
_computing_molecular_graphics
;
O. V. Dolomanov, L. J. Bourhis, R. J. Gildea, J. A. K. Howard and H. Puschmann,
OLEX2: a complete structure solution, refinement and analysis program.
J. Appl. Cryst. (2009). 42, 339-341.
;
_computing_publication_material
;
O. V. Dolomanov, L. J. Bourhis, R. J. Gildea, J. A. K. Howard and H. Puschmann,
OLEX2: a complete structure solution, refinement and analysis program.
J. Appl. Cryst. (2009). 42, 339-341.
;
_computing_structure_refinement
;
XL, G.M. Sheldrick, Acta Cryst.
(2008). A64, 112-122
;
_computing_structure_solution
;
XM, G.M. Sheldrick, Acta Cryst.
(2008). A64, 112-122
;
_diffrn_ambient_temperature 120
_diffrn_detector 'CCD area detector'
_diffrn_detector_area_resol_mean 5.6
_diffrn_detector_type 'Bruker SMART CCD 6000 area detector'
_diffrn_measured_fraction_theta_full 0.994
_diffrn_measured_fraction_theta_max 0.994
_diffrn_measurement_device 'three-circle diffractometer'
_diffrn_measurement_device_type 'Bruker SMART CCD 6000 area detector'
_diffrn_measurement_method '\w scans'
_diffrn_radiation_monochromator graphite
_diffrn_radiation_probe x-ray
_diffrn_radiation_type MoK\a
_diffrn_radiation_wavelength 0.71073
_diffrn_radiation_xray_symbol K-L~3~
_diffrn_reflns_av_R_equivalents 0.0228
_diffrn_reflns_av_unetI/netI 0.0307
_diffrn_reflns_limit_h_max 12
_diffrn_reflns_limit_h_min -12
_diffrn_reflns_limit_k_max 18
_diffrn_reflns_limit_k_min -18
_diffrn_reflns_limit_l_max 21
_diffrn_reflns_limit_l_min -21
_diffrn_reflns_number 21754
_diffrn_reflns_theta_full 30.58
_diffrn_reflns_theta_max 30.58
_diffrn_reflns_theta_min 1.47
_diffrn_source 'sealed x-ray tube'
_diffrn_source_current 35.0
_diffrn_source_power 1.75
_diffrn_source_target Mo
_diffrn_source_voltage 50.0
_diffrn_standards_number 0
_exptl_absorpt_coefficient_mu 0.702
_exptl_absorpt_correction_T_max 0.7461
_exptl_absorpt_correction_T_min 0.5782
_exptl_absorpt_correction_type multi-scan
_exptl_absorpt_process_details
;
SADABS was used for absorption correction.
wR2(int) was 0.0614 before and 0.0376 after correction.
The Ratio of minimum to maximum transmission is 0.7750.
The \l/2 correction factor is 0.0015.
;
_exptl_crystal_colour 'clear reddish red'
_exptl_crystal_colour_lustre clear
_exptl_crystal_colour_modifier reddish
_exptl_crystal_colour_primary red
_exptl_crystal_density_diffrn 1.637
_exptl_crystal_description block
_exptl_crystal_F_000 788
_exptl_crystal_size_max 0.4
_exptl_crystal_size_mid 0.23
_exptl_crystal_size_min 0.18
_refine_diff_density_max 1.023
_refine_diff_density_min -0.634
_refine_diff_density_rms 0.076
_refine_ls_extinction_method none
_refine_ls_goodness_of_fit_ref 1.070
_refine_ls_hydrogen_treatment constr
_refine_ls_matrix_type full
_refine_ls_number_parameters 483
_refine_ls_number_reflns 9589
_refine_ls_number_restraints 22
_refine_ls_restrained_S_all 1.069
_refine_ls_R_factor_all 0.0451
_refine_ls_R_factor_gt 0.0388
_refine_ls_shift/su_max 0.001
_refine_ls_shift/su_mean 0.000
_refine_ls_structure_factor_coef Fsqd
_refine_ls_weighting_details 'calc w=1/[\s^2^(Fo^2^)+(0.0560P)^2^+0.7339P] where P=(Fo^2^+2Fc^2^)/3'
_refine_ls_weighting_scheme calc
_refine_ls_wR_factor_gt 0.1012
_refine_ls_wR_factor_ref 0.1061
_reflns_number_gt 8260
_reflns_number_total 9589
_reflns_threshold_expression >2sigma(I)
_cod_data_source_file ic302087f_si_002_4.cif
_cod_data_source_block compound_2*2MeCN
_cod_database_code 4333591
_olex2_refinement_description
;
1. Fixed Uiso
 At 1.2 times of:
  H15 of C15, H17 of C17, H24 of C24, H18 of C18, H10 of C10, H12 of C12, H11
  of C11, H23 of C23, H21 of C21, H16 of C16, H1 of C1, H3 of C3, H6 of C6,
  {H13A,H13B} of C13, H22 of C22, {H19A,H19B} of C19, H8 of C8, H2 of C2, H4 of
  C4
 At 1.5 times of:
  {H3AD,H3AE,H3AF} of C3AA, {H3AA,H3AB,H3AC} of C3A
2. Uiso/Uaniso restraints and constraints
Uanis(O5T) = Uanis(O6TA)
Uanis(O6T) = Uanis(O4TA)
Uanis(O4T) = Uanis(O5TA)
Uanis(C2T) = Uanis(C2TA)
Uanis(F4T) = Uanis(F6TA)
Uanis(F6T) = Uanis(F5TA)
Uanis(F5T) = Uanis(F4TA)
Uanis(C3A) = Uanis(C3AA)
Uanis(C2A) = Uanis(C2AA)
Uanis(N1A) = Uanis(N1AA)
3. Same fragment restrains
{S2T, O5T, O4T, O6T, C2T, F6T, F5T, F4T}
as
{S2TA, O6TA, O4TA, O5TA, C2TA, F6TA, F4TA, F5TA}
{C2A, C3A, N1A}
as
{C2AA, C3AA, N1AA}
4. others
 Sof(S2T)=Sof(O5T)=Sof(O4T)=Sof(O6T)=Sof(C2T)=Sof(F6T)=Sof(F5T)=Sof(F4T)=1-
 Sof(O5T)=1-Sof(O5T)=1-Sof(O5T)=1-Sof(O5T)=1-Sof(O5T)=1-Sof(O5T)=1-Sof(O5T)=1-
 Sof(O5T)=1-Sof(O5T)=1-Sof(O5T)=1-Sof(O5T)=1-Sof(O5T)=1-Sof(O5T)=1-Sof(O5T)=
 Sof(C2A)=Sof(C3A)=Sof(H3AA)=Sof(H3AB)=Sof(H3AC)=Sof(N1A)
5.a Secondary CH2 refined with riding coordinates:
 C13(H13A,H13B), C19(H19A,H19B)
5.b Me refined with riding coordinates:
 C3AA(H3AD,H3AE,H3AF)
5.c Aromatic/amide H refined with riding coordinates:
 C8(H8), C2(H2), C21(H21), C12(H12), C1(H1), C4(H4), C3(H3), C6(H6), C17(H17),
 C22(H22), C18(H18), C23(H23), C15(H15), C10(H10), C11(H11), C24(H24), C16(H16)
5.d Idealised Me refined as rotating group:
 C3A(H3AA,H3AB,H3AC)
;

loop_
_space_group_symop_id
_space_group_symop_operation_xyz
1 'x, y, z'
2 '-x, -y, -z'

loop_
_atom_site_label
_atom_site_type_symbol
_atom_site_fract_x
_atom_site_fract_y
_atom_site_fract_z
_atom_site_U_iso_or_equiv
_atom_site_adp_type
_atom_site_occupancy
_atom_site_symmetry_multiplicity
_atom_site_calc_flag
_atom_site_refinement_flags
_atom_site_disorder_assembly
_atom_site_disorder_group
Fe1 Fe 0.18702(2) 0.798084(16) 0.746588(14) 0.01368(6) Uani 1 1 d . . .
S1T S 0.45741(4) 0.84808(3) 0.86824(3) 0.01690(8) Uani 1 1 d . . .
S2T S -0.04084(5) 1.35087(3) 0.69559(3) 0.01989(10) Uani 0.9337(11) 1 d PD A 1
O5T O -0.00597(19) 1.28217(12) 0.79555(10) 0.0335(3) Uani 0.9337(11) 1 d PD A 1
O4T O -0.09020(16) 1.47063(10) 0.67639(10) 0.0260(3) Uani 0.9337(11) 1 d PD A 1
O6T O -0.12687(17) 1.30551(12) 0.64472(11) 0.0294(3) Uani 0.9337(11) 1 d PD A 1
C2T C 0.1444(2) 1.33872(17) 0.63814(16) 0.0262(4) Uani 0.9337(11) 1 d PD A 1
F6T F 0.24466(16) 1.37174(14) 0.67980(12) 0.0441(4) Uani 0.9337(11) 1 d PD A 1
F5T F 0.13453(16) 1.40363(14) 0.54536(11) 0.0417(4) Uani 0.9337(11) 1 d PD A 1
F4T F 0.20517(15) 1.23312(11) 0.64219(11) 0.0399(3) Uani 0.9337(11) 1 d PD A 1
N2 N 0.10796(14) 0.97891(10) 0.64872(8) 0.0138(2) Uani 1 1 d . . .
O1T O 0.38444(13) 0.83548(11) 0.78735(9) 0.0241(2) Uani 1 1 d . . .
F1T F 0.47621(14) 1.04930(9) 0.74989(8) 0.0361(3) Uani 1 1 d . . .
N4 N -0.33263(14) 1.28519(10) 0.34084(9) 0.0157(2) Uani 1 1 d . . .
N1 N 0.03412(14) 0.87671(10) 0.83479(9) 0.0148(2) Uani 1 1 d . . .
F3T F 0.47582(14) 1.03090(10) 0.90069(9) 0.0356(3) Uani 1 1 d . . .
F2T F 0.26699(12) 1.04408(9) 0.82947(8) 0.0296(2) Uani 1 1 d . . .
O3T O 0.62137(13) 0.81501(10) 0.86825(9) 0.0239(2) Uani 1 1 d . . .
N3 N -0.01182(13) 1.26418(10) 0.32276(8) 0.0139(2) Uani 1 1 d . . .
C5 C -0.03325(16) 0.98627(12) 0.78916(10) 0.0147(2) Uani 1 1 d . . .
C20 C -0.06197(16) 1.41207(12) 0.16363(10) 0.0157(2) Uani 1 1 d . . .
C8 C 0.05087(16) 1.12400(11) 0.48511(10) 0.0141(2) Uani 1 1 d . . .
H8 H -0.0449 1.1557 0.5059 0.017 Uiso 1 1 calc R . .
C2 C -0.09025(18) 0.88893(13) 0.98060(11) 0.0196(3) Uani 1 1 d . . .
H2 H -0.1066 0.8532 1.0474 0.024 Uiso 1 1 calc R . .
O2T O 0.38344(15) 0.80958(11) 0.95885(9) 0.0289(3) Uani 1 1 d . . .
C14 C -0.26435(16) 1.32740(12) 0.39435(10) 0.0163(3) Uani 1 1 d . . .
C7 C 0.14863(16) 1.03150(11) 0.55058(10) 0.0137(2) Uani 1 1 d . . .
C21 C -0.05778(19) 1.52449(13) 0.11609(11) 0.0205(3) Uani 1 1 d . . .
H21 H 0.0233 1.5542 0.1281 0.025 Uiso 1 1 calc R . .
C13 C -0.10259(16) 1.34146(12) 0.37099(10) 0.0158(2) Uani 1 1 d . . .
H13A H -0.1063 1.4203 0.3284 0.019 Uiso 1 1 calc R . .
H13B H -0.0486 1.3290 0.4318 0.019 Uiso 1 1 calc R . .
C12 C 0.28830(17) 0.98399(12) 0.52013(11) 0.0179(3) Uani 1 1 d . . .
H12 H 0.3558 0.9220 0.5646 0.021 Uiso 1 1 calc R . .
C19 C 0.06125(16) 1.33126(12) 0.23486(10) 0.0164(3) Uani 1 1 d . . .
H19A H 0.1270 1.2800 0.2051 0.020 Uiso 1 1 calc R . .
H19B H 0.1258 1.3736 0.2533 0.020 Uiso 1 1 calc R . .
C1 C 0.00670(18) 0.83042(13) 0.92896(10) 0.0183(3) Uani 1 1 d . . .
H1 H 0.0557 0.7541 0.9621 0.022 Uiso 1 1 calc R . .
C4 C -0.13239(18) 1.05004(13) 0.83517(11) 0.0195(3) Uani 1 1 d . . .
H4 H -0.1791 1.1265 0.8008 0.023 Uiso 1 1 calc R . .
C3 C -0.16236(18) 1.00015(14) 0.93267(11) 0.0205(3) Uani 1 1 d . . .
H3 H -0.2309 1.0416 0.9656 0.025 Uiso 1 1 calc R . .
N5 N -0.17632(15) 1.36725(10) 0.14914(9) 0.0172(2) Uani 1 1 d . . .
C6 C 0.01067(17) 1.03743(12) 0.68919(10) 0.0162(3) Uani 1 1 d . . .
H6 H -0.0329 1.1143 0.6540 0.019 Uiso 1 1 calc R . .
C17 C -0.56930(19) 1.32896(17) 0.41815(14) 0.0290(4) Uani 1 1 d . . .
H17 H -0.6756 1.3310 0.4235 0.035 Uiso 1 1 calc R . .
C22 C -0.17555(19) 1.59245(13) 0.05030(12) 0.0236(3) Uani 1 1 d . . .
H22 H -0.1768 1.6700 0.0175 0.028 Uiso 1 1 calc R . .
C18 C -0.48401(17) 1.28822(13) 0.35192(12) 0.0208(3) Uani 1 1 d . . .
H18 H -0.5336 1.2612 0.3125 0.025 Uiso 1 1 calc R . .
C23 C -0.29057(19) 1.54621(14) 0.03311(13) 0.0263(3) Uani 1 1 d . . .
H23 H -0.3704 1.5909 -0.0127 0.032 Uiso 1 1 calc R . .
C15 C -0.34165(19) 1.36645(15) 0.46450(12) 0.0254(3) Uani 1 1 d . . .
H15 H -0.2896 1.3925 0.5035 0.030 Uiso 1 1 calc R . .
C9 C 0.09332(15) 1.17018(11) 0.38895(10) 0.0135(2) Uani 1 1 d . . .
C10 C 0.23274(16) 1.12017(12) 0.35816(10) 0.0169(3) Uani 1 1 d . . .
H10 H 0.2616 1.1491 0.2927 0.020 Uiso 1 1 calc R . .
C11 C 0.32839(17) 1.02810(13) 0.42396(11) 0.0197(3) Uani 1 1 d . . .
H11 H 0.4229 0.9946 0.4029 0.024 Uiso 1 1 calc R . .
C24 C -0.28740(19) 1.43348(13) 0.08381(12) 0.0233(3) Uani 1 1 d . . .
H24 H -0.3665 1.4018 0.0720 0.028 Uiso 1 1 calc R . .
C16 C -0.4964(2) 1.36685(19) 0.47669(15) 0.0336(4) Uani 1 1 d . . .
H16 H -0.5513 1.3927 0.5244 0.040 Uiso 1 1 calc R . .
C1T C 0.41723(18) 1.00174(13) 0.83483(11) 0.0208(3) Uani 1 1 d . . .
S2TA S -0.1945(6) 1.3663(5) 0.7475(4) 0.0220(13) Uani 0.0663(11) 1 d PD A 2
O6TA O -0.0988(19) 1.3011(14) 0.8324(10) 0.0335(3) Uani 0.0663(11) 1 d PD A 2
O4TA O -0.199(2) 1.3086(14) 0.6795(12) 0.0294(3) Uani 0.0663(11) 1 d PD A 2
O5TA O -0.178(2) 1.4814(10) 0.7032(12) 0.0260(3) Uani 0.0663(11) 1 d PD A 2
C2TA C -0.3866(15) 1.3820(14) 0.7944(12) 0.0262(4) Uani 0.0663(11) 1 d PD A 2
F6TA F -0.4286(19) 1.2828(12) 0.8365(14) 0.0399(3) Uani 0.0663(11) 1 d PD A 2
F4TA F -0.4927(15) 1.4418(14) 0.7261(11) 0.0417(4) Uani 0.0663(11) 1 d PD A 2
F5TA F -0.398(2) 1.4337(18) 0.8601(14) 0.0441(4) Uani 0.0663(11) 1 d PD A 2
C2AA C 0.146(4) 1.372(4) 0.602(3) 0.0439(6) Uani 0.0663(11) 1 d PD A 2
C3AA C 0.258(5) 1.321(4) 0.681(3) 0.0545(7) Uani 0.0663(11) 1 d PD A 2
H3AD H 0.3301 1.3699 0.6737 0.082 Uiso 0.0663(11) 1 calc PR A 2
H3AE H 0.3137 1.2473 0.6801 0.082 Uiso 0.0663(11) 1 calc PR A 2
H3AF H 0.2062 1.3119 0.7428 0.082 Uiso 0.0663(11) 1 calc PR A 2
N1AA N 0.084(5) 1.410(5) 0.529(3) 0.0572(6) Uani 0.0663(11) 1 d PD A 2
C2A C -0.3904(3) 1.4320(3) 0.82532(17) 0.0439(6) Uani 0.9337(11) 1 d PD A 1
C3A C -0.4372(3) 1.3438(3) 0.8034(2) 0.0545(7) Uani 0.9337(11) 1 d PD A 1
H3AA H -0.4068 1.2724 0.8571 0.082 Uiso 0.9337(11) 1 calc PR A 1
H3AB H -0.3881 1.3365 0.7442 0.082 Uiso 0.9337(11) 1 calc PR A 1
H3AC H -0.5483 1.3627 0.7940 0.082 Uiso 0.9337(11) 1 calc PR A 1
N1A N -0.3539(3) 1.5020(3) 0.84308(18) 0.0572(6) Uani 0.9337(11) 1 d PD A 1

loop_
_atom_site_aniso_label
_atom_site_aniso_U_11
_atom_site_aniso_U_22
_atom_site_aniso_U_33
_atom_site_aniso_U_23
_atom_site_aniso_U_13
_atom_site_aniso_U_12
Fe1 0.01541(10) 0.01242(10) 0.01264(10) -0.00430(7) 0.00101(7) -0.00214(7)
S1T 0.01709(16) 0.01873(16) 0.01511(16) -0.00646(13) 0.00060(12) -0.00348(12)
S2T 0.02345(19) 0.01668(18) 0.01903(19) -0.00492(14) 0.00039(14) -0.00537(14)
O5T 0.0474(9) 0.0286(7) 0.0194(6) -0.0007(5) 0.0004(6) -0.0105(6)
O4T 0.0305(7) 0.0177(5) 0.0294(7) -0.0087(5) 0.0052(5) -0.0047(5)
O6T 0.0281(7) 0.0248(6) 0.0386(8) -0.0127(6) -0.0066(6) -0.0074(5)
C2T 0.0260(9) 0.0240(9) 0.0260(9) -0.0074(7) 0.0006(7) -0.0026(7)
F6T 0.0283(6) 0.0506(8) 0.0593(9) -0.0239(8) -0.0020(6) -0.0120(6)
F5T 0.0355(8) 0.0449(7) 0.0292(8) -0.0020(6) 0.0088(6) 0.0026(7)
F4T 0.0363(7) 0.0271(6) 0.0504(8) -0.0149(6) 0.0024(6) 0.0066(5)
N2 0.0160(5) 0.0142(5) 0.0110(5) -0.0031(4) 0.0004(4) -0.0052(4)
O1T 0.0209(5) 0.0304(6) 0.0281(6) -0.0186(5) -0.0004(4) -0.0055(5)
F1T 0.0463(7) 0.0264(5) 0.0296(6) -0.0041(4) 0.0147(5) -0.0085(5)
N4 0.0161(5) 0.0149(5) 0.0154(5) -0.0054(4) 0.0014(4) -0.0019(4)
N1 0.0175(5) 0.0146(5) 0.0121(5) -0.0041(4) 0.0017(4) -0.0045(4)
F3T 0.0393(6) 0.0363(6) 0.0419(7) -0.0250(5) -0.0069(5) -0.0094(5)
F2T 0.0238(5) 0.0269(5) 0.0361(6) -0.0140(4) -0.0020(4) 0.0041(4)
O3T 0.0179(5) 0.0274(6) 0.0240(6) -0.0089(5) -0.0028(4) 0.0003(4)
N3 0.0149(5) 0.0135(5) 0.0116(5) -0.0033(4) 0.0012(4) -0.0017(4)
C5 0.0166(6) 0.0150(6) 0.0135(6) -0.0060(5) 0.0020(5) -0.0039(5)
C20 0.0178(6) 0.0159(6) 0.0124(6) -0.0042(5) 0.0020(5) -0.0032(5)
C8 0.0145(6) 0.0143(6) 0.0133(6) -0.0047(5) 0.0004(5) -0.0030(5)
C2 0.0238(7) 0.0227(7) 0.0137(6) -0.0071(5) 0.0054(5) -0.0076(6)
O2T 0.0334(7) 0.0306(6) 0.0203(6) -0.0059(5) 0.0087(5) -0.0089(5)
C14 0.0179(6) 0.0149(6) 0.0146(6) -0.0049(5) 0.0007(5) -0.0008(5)
C7 0.0164(6) 0.0137(6) 0.0114(6) -0.0037(5) 0.0002(5) -0.0048(5)
C21 0.0248(7) 0.0172(6) 0.0177(7) -0.0027(5) 0.0012(5) -0.0063(6)
C13 0.0188(6) 0.0147(6) 0.0146(6) -0.0059(5) 0.0014(5) -0.0038(5)
C12 0.0166(6) 0.0177(6) 0.0160(6) -0.0031(5) 0.0003(5) -0.0014(5)
C19 0.0175(6) 0.0170(6) 0.0123(6) -0.0016(5) 0.0008(5) -0.0047(5)
C1 0.0229(7) 0.0175(6) 0.0135(6) -0.0037(5) 0.0026(5) -0.0057(5)
C4 0.0229(7) 0.0177(6) 0.0173(6) -0.0074(5) 0.0032(5) -0.0017(5)
C3 0.0221(7) 0.0232(7) 0.0187(7) -0.0107(6) 0.0052(5) -0.0056(6)
N5 0.0189(6) 0.0146(5) 0.0170(6) -0.0047(4) -0.0005(4) -0.0022(4)
C6 0.0203(6) 0.0138(6) 0.0137(6) -0.0038(5) 0.0001(5) -0.0038(5)
C17 0.0173(7) 0.0398(10) 0.0350(9) -0.0215(8) 0.0061(6) -0.0039(7)
C22 0.0268(8) 0.0147(6) 0.0235(7) 0.0001(5) 0.0009(6) -0.0040(6)
C18 0.0167(6) 0.0235(7) 0.0236(7) -0.0107(6) 0.0014(5) -0.0033(5)
C23 0.0231(7) 0.0195(7) 0.0276(8) 0.0014(6) -0.0056(6) -0.0012(6)
C15 0.0229(7) 0.0348(9) 0.0243(8) -0.0193(7) 0.0033(6) -0.0044(6)
C9 0.0143(6) 0.0135(6) 0.0127(6) -0.0039(5) -0.0005(4) -0.0039(5)
C10 0.0177(6) 0.0189(6) 0.0123(6) -0.0035(5) 0.0020(5) -0.0038(5)
C11 0.0158(6) 0.0213(7) 0.0185(7) -0.0052(5) 0.0030(5) -0.0006(5)
C24 0.0222(7) 0.0185(7) 0.0246(7) -0.0011(6) -0.0056(6) -0.0038(6)
C16 0.0245(8) 0.0495(11) 0.0379(10) -0.0309(9) 0.0101(7) -0.0070(8)
C1T 0.0222(7) 0.0224(7) 0.0195(7) -0.0094(6) 0.0019(5) -0.0051(6)
S2TA 0.024(3) 0.018(2) 0.024(3) -0.006(2) -0.004(2) -0.004(2)
O6TA 0.0474(9) 0.0286(7) 0.0194(6) -0.0007(5) 0.0004(6) -0.0105(6)
O4TA 0.0281(7) 0.0248(6) 0.0386(8) -0.0127(6) -0.0066(6) -0.0074(5)
O5TA 0.0305(7) 0.0177(5) 0.0294(7) -0.0087(5) 0.0052(5) -0.0047(5)
C2TA 0.0260(9) 0.0240(9) 0.0260(9) -0.0074(7) 0.0006(7) -0.0026(7)
F6TA 0.0363(7) 0.0271(6) 0.0504(8) -0.0149(6) 0.0024(6) 0.0066(5)
F4TA 0.0355(8) 0.0449(7) 0.0292(8) -0.0020(6) 0.0088(6) 0.0026(7)
F5TA 0.0283(6) 0.0506(8) 0.0593(9) -0.0239(8) -0.0020(6) -0.0120(6)
C2AA 0.0349(11) 0.0638(16) 0.0282(11) -0.0161(11) 0.0042(9) -0.0022(11)
C3AA 0.0472(15) 0.076(2) 0.0472(15) -0.0318(15) 0.0060(12) -0.0118(15)
N1AA 0.0562(14) 0.0775(18) 0.0457(13) -0.0302(13) 0.0138(11) -0.0186(13)
C2A 0.0349(11) 0.0638(16) 0.0282(11) -0.0161(11) 0.0042(9) -0.0022(11)
C3A 0.0472(15) 0.076(2) 0.0472(15) -0.0318(15) 0.0060(12) -0.0118(15)
N1A 0.0562(14) 0.0775(18) 0.0457(13) -0.0302(13) 0.0138(11) -0.0186(13)

loop_
_atom_type_symbol
_atom_type_description
_atom_type_scat_dispersion_real
_atom_type_scat_dispersion_imag
_atom_type_scat_source
C C 0.0033 0.0016 'International Tables Vol C Tables 4.2.6.8 and 6.1.1.4'
H H 0.0000 0.0000 'International Tables Vol C Tables 4.2.6.8 and 6.1.1.4'
N N 0.0061 0.0033 'International Tables Vol C Tables 4.2.6.8 and 6.1.1.4'
O O 0.0106 0.0060 'International Tables Vol C Tables 4.2.6.8 and 6.1.1.4'
F F 0.0171 0.0103 'International Tables Vol C Tables 4.2.6.8 and 6.1.1.4'
S S 0.1246 0.1234 'International Tables Vol C Tables 4.2.6.8 and 6.1.1.4'
Fe Fe 0.3463 0.8444 'International Tables Vol C Tables 4.2.6.8 and 6.1.1.4'

loop_
_geom_angle_atom_site_label_1
_geom_angle_atom_site_label_2
_geom_angle_atom_site_label_3
_geom_angle
_geom_angle_site_symmetry_1
_geom_angle_site_symmetry_3
N2 Fe1 N3 92.83(4) . 2_576
O1T Fe1 N2 90.62(5) . .
O1T Fe1 N4 87.46(5) . 2_576
O1T Fe1 N1 94.81(5) . .
O1T Fe1 N3 165.37(4) . 2_576
O1T Fe1 N5 105.03(5) . 2_576
N4 Fe1 N2 105.43(5) 2_576 .
N4 Fe1 N1 177.46(5) 2_576 .
N4 Fe1 N3 77.92(4) 2_576 2_576
N4 Fe1 N5 88.76(5) 2_576 2_576
N1 Fe1 N2 75.73(4) . .
N1 Fe1 N3 99.82(4) . 2_576
N1 Fe1 N5 89.55(5) . 2_576
N5 Fe1 N2 159.46(5) 2_576 .
N5 Fe1 N3 75.40(5) 2_576 2_576
O1T S1T C1T 101.61(7) . .
O3T S1T O1T 112.59(7) . .
O3T S1T C1T 104.38(7) . .
O2T S1T O1T 113.82(8) . .
O2T S1T O3T 117.51(8) . .
O2T S1T C1T 104.72(8) . .
O5T S2T O4T 115.55(9) . .
O5T S2T O6T 114.35(9) . .
O5T S2T C2T 103.78(10) . .
O4T S2T O6T 115.17(8) . .
O4T S2T C2T 102.94(9) . .
O6T S2T C2T 102.56(9) . .
F6T C2T S2T 111.53(15) . .
F5T C2T S2T 111.79(14) . .
F5T C2T F6T 106.14(18) . .
F5T C2T F4T 107.17(18) . .
F4T C2T S2T 112.14(14) . .
F4T C2T F6T 107.75(17) . .
C7 N2 Fe1 128.53(9) . .
C6 N2 Fe1 112.44(9) . .
C6 N2 C7 119.00(12) . .
S1T O1T Fe1 143.08(8) . .
C14 N4 Fe1 117.04(10) . 2_576
C14 N4 C18 118.26(13) . .
C18 N4 Fe1 124.40(10) . 2_576
C5 N1 Fe1 114.92(9) . .
C1 N1 Fe1 127.16(10) . .
C1 N1 C5 117.82(12) . .
C13 N3 Fe1 107.12(8) . 2_576
C13 N3 C19 109.48(11) . .
C19 N3 Fe1 101.61(8) . 2_576
C9 N3 Fe1 111.17(8) . 2_576
C9 N3 C13 112.50(11) . .
C9 N3 C19 114.21(11) . .
N1 C5 C4 122.57(13) . .
N1 C5 C6 116.50(12) . .
C4 C5 C6 120.83(13) . .
C21 C20 C19 122.31(13) . .
N5 C20 C21 122.47(14) . .
N5 C20 C19 115.21(12) . .
C7 C8 H8 119.8 . .
C7 C8 C9 120.44(13) . .
C9 C8 H8 119.8 . .
C1 C2 H2 120.6 . .
C3 C2 H2 120.6 . .
C3 C2 C1 118.71(14) . .
N4 C14 C13 118.33(12) . .
N4 C14 C15 122.09(14) . .
C15 C14 C13 119.37(13) . .
C8 C7 N2 122.45(12) . .
C12 C7 N2 117.51(12) . .
C12 C7 C8 119.98(13) . .
C20 C21 H21 120.9 . .
C20 C21 C22 118.26(15) . .
C22 C21 H21 120.9 . .
N3 C13 C14 114.89(11) . .
N3 C13 H13A 108.5 . .
N3 C13 H13B 108.5 . .
C14 C13 H13A 108.5 . .
C14 C13 H13B 108.5 . .
H13A C13 H13B 107.5 . .
C7 C12 H12 120.3 . .
C7 C12 C11 119.46(13) . .
C11 C12 H12 120.3 . .
N3 C19 C20 109.00(11) . .
N3 C19 H19A 109.9 . .
N3 C19 H19B 109.9 . .
C20 C19 H19A 109.9 . .
C20 C19 H19B 109.9 . .
H19A C19 H19B 108.3 . .
N1 C1 C2 123.12(14) . .
N1 C1 H1 118.4 . .
C2 C1 H1 118.4 . .
C5 C4 H4 120.5 . .
C5 C4 C3 118.99(14) . .
C3 C4 H4 120.5 . .
C2 C3 C4 118.74(14) . .
C2 C3 H3 120.6 . .
C4 C3 H3 120.6 . .
C20 N5 Fe1 115.94(10) . 2_576
C24 N5 Fe1 124.59(11) . 2_576
C24 N5 C20 118.45(13) . .
N2 C6 C5 120.33(13) . .
N2 C6 H6 119.8 . .
C5 C6 H6 119.8 . .
C18 C17 H17 120.7 . .
C18 C17 C16 118.62(15) . .
C16 C17 H17 120.7 . .
C21 C22 H22 120.2 . .
C23 C22 C21 119.51(14) . .
C23 C22 H22 120.2 . .
N4 C18 C17 122.77(15) . .
N4 C18 H18 118.6 . .
C17 C18 H18 118.6 . .
C22 C23 H23 120.6 . .
C22 C23 C24 118.86(15) . .
C24 C23 H23 120.6 . .
C14 C15 H15 120.5 . .
C14 C15 C16 119.01(15) . .
C16 C15 H15 120.5 . .
C8 C9 N3 118.97(12) . .
C8 C9 C10 119.25(13) . .
C10 C9 N3 121.68(12) . .
C9 C10 H10 120.2 . .
C11 C10 C9 119.61(13) . .
C11 C10 H10 120.2 . .
C12 C11 H11 119.4 . .
C10 C11 C12 121.21(14) . .
C10 C11 H11 119.4 . .
N5 C24 C23 122.41(15) . .
N5 C24 H24 118.8 . .
C23 C24 H24 118.8 . .
C17 C16 C15 119.10(16) . .
C17 C16 H16 120.4 . .
C15 C16 H16 120.4 . .
F1T C1T S1T 111.18(11) . .
F1T C1T F3T 108.13(14) . .
F1T C1T F2T 108.53(14) . .
F3T C1T S1T 110.83(11) . .
F3T C1T F2T 107.51(13) . .
F2T C1T S1T 110.54(11) . .
O6TA S2TA O4TA 114.8(10) . .
O6TA S2TA O5TA 114.6(10) . .
O6TA S2TA C2TA 103.8(9) . .
O4TA S2TA C2TA 104.1(9) . .
O5TA S2TA O4TA 114.3(10) . .
O5TA S2TA C2TA 103.1(8) . .
F6TA C2TA S2TA 113.1(12) . .
F4TA C2TA S2TA 112.9(11) . .
F4TA C2TA F6TA 104.4(13) . .
F4TA C2TA F5TA 107.7(14) . .
F5TA C2TA S2TA 110.4(12) . .
F5TA C2TA F6TA 108.0(14) . .
N1AA C2AA C3AA 166(5) . .
C2AA C3AA H3AD 109.5 . .
C2AA C3AA H3AE 109.5 . .
C2AA C3AA H3AF 109.5 . .
H3AD C3AA H3AE 109.5 . .
H3AD C3AA H3AF 109.5 . .
H3AE C3AA H3AF 109.5 . .
N1A C2A C3A 179.6(3) . .

loop_
_geom_bond_atom_site_label_1
_geom_bond_atom_site_label_2
_geom_bond_distance
_geom_bond_site_symmetry_2
Fe1 N2 2.2572(12) .
Fe1 O1T 2.1134(12) .
Fe1 N4 2.1634(12) 2_576
Fe1 N1 2.1695(12) .
Fe1 N3 2.3498(12) 2_576
Fe1 N5 2.1802(13) 2_576
S1T O1T 1.4686(12) .
S1T O3T 1.4391(12) .
S1T O2T 1.4359(12) .
S1T C1T 1.8321(17) .
S2T O5T 1.4416(14) .
S2T O4T 1.4443(13) .
S2T O6T 1.4456(14) .
S2T C2T 1.825(2) .
C2T F6T 1.341(2) .
C2T F5T 1.330(3) .
C2T F4T 1.337(2) .
N2 C7 1.4351(17) .
N2 C6 1.2855(19) .
F1T C1T 1.3287(19) .
N4 Fe1 2.1634(12) 2_576
N4 C14 1.3454(19) .
N4 C18 1.3550(19) .
N1 C5 1.3529(18) .
N1 C1 1.3409(18) .
F3T C1T 1.3307(18) .
F2T C1T 1.3337(19) .
N3 Fe1 2.3497(12) 2_576
N3 C13 1.4956(18) .
N3 C19 1.4984(18) .
N3 C9 1.4452(17) .
C5 C4 1.388(2) .
C5 C6 1.4633(19) .
C20 C21 1.389(2) .
C20 C19 1.507(2) .
C20 N5 1.3507(19) .
C8 H8 0.9500 .
C8 C7 1.3992(19) .
C8 C9 1.4021(19) .
C2 H2 0.9500 .
C2 C1 1.394(2) .
C2 C3 1.386(2) .
C14 C13 1.512(2) .
C14 C15 1.391(2) .
C7 C12 1.391(2) .
C21 H21 0.9500 .
C21 C22 1.393(2) .
C13 H13A 0.9900 .
C13 H13B 0.9900 .
C12 H12 0.9500 .
C12 C11 1.393(2) .
C19 H19A 0.9900 .
C19 H19B 0.9900 .
C1 H1 0.9500 .
C4 H4 0.9500 .
C4 C3 1.395(2) .
C3 H3 0.9500 .
N5 Fe1 2.1802(13) 2_576
N5 C24 1.3453(19) .
C6 H6 0.9500 .
C17 H17 0.9500 .
C17 C18 1.383(2) .
C17 C16 1.388(3) .
C22 H22 0.9500 .
C22 C23 1.383(2) .
C18 H18 0.9500 .
C23 H23 0.9500 .
C23 C24 1.386(2) .
C15 H15 0.9500 .
C15 C16 1.392(2) .
C9 C10 1.4036(19) .
C10 H10 0.9500 .
C10 C11 1.390(2) .
C11 H11 0.9500 .
C24 H24 0.9500 .
C16 H16 0.9500 .
S2TA O6TA 1.443(12) .
S2TA O4TA 1.453(12) .
S2TA O5TA 1.445(12) .
S2TA C2TA 1.819(13) .
C2TA F6TA 1.350(15) .
C2TA F4TA 1.326(16) .
C2TA F5TA 1.345(16) .
C2AA C3AA 1.449(17) .
C2AA N1AA 1.139(17) .
C3AA H3AD 0.9800 .
C3AA H3AE 0.9800 .
C3AA H3AF 0.9800 .
C2A C3A 1.443(4) .
C2A N1A 1.145(4) .
C3A H3AA 0.9800 .
C3A H3AB 0.9800 .
C3A H3AC 0.9800 .
